data_4072515
loop_
_publ_author_name
'Wang, Jianhui'
'Zheng, Chong'
'Canseco-Melchor, Graciela'
'Hilby, Daniel J.'
'Maguire, John A.'
'Hosmane, Narayan S.'

_publ_section_title
;
 Chemistry of C-Trimethylsilyl-Substituted Heterocarboranes. 33. Synthesis
 of Mixed-Ligand Metallacarboranes of Yttrium and Lanthanides Derived from
 Open \h5-Pentadiene and C2B4-Carborane:&#x00A0; A Synthetic and
 Structural Investigation
;
_journal_issue 3
_journal_name_full Organometallics
_journal_page_first 577
_journal_paper_doi 10.1021/om060751v
_journal_volume 26
_journal_year 2007
_chemical_formula_sum 'C13 H27 B4 Er Si'
_chemical_formula_weight 421.94
_chemical_name_systematic
; 
 ? 
;
_space_group_IT_number 15
_symmetry_cell_setting monoclinic
_symmetry_space_group_name_Hall '-C 2yc'
_symmetry_space_group_name_H-M 'C 1 2/c 1'
_atom_sites_solution_hydrogens geom
_atom_sites_solution_primary direct
_atom_sites_solution_secondary difmap
_audit_creation_method SHELXL-97
_cell_angle_alpha 90.00
_cell_angle_beta 110.610(3)
_cell_angle_gamma 90.00
_cell_formula_units_Z 8
_cell_length_a 18.164(3)
_cell_length_b 12.869(2)
_cell_length_c 16.553(3)
_cell_measurement_reflns_used 113
_cell_measurement_temperature 203(2)
_cell_measurement_theta_max 14
_cell_measurement_theta_min -14
_cell_volume 3621.7(11)
_computing_cell_refinement 'SMART and SAINT (Bruker, 1999)'
_computing_data_collection 'SMART (Bruker, 1999)'
_computing_data_reduction 'SAINT (Bruker, 1999)'
_computing_molecular_graphics 'SHELXTL (Sheldrick, 1997)'
_computing_publication_material 'SHELXTL (Sheldrick, 1997)'
_computing_structure_refinement 'SHELXTL (Sheldrick, 1997)'
_computing_structure_solution 'SIR97 (Altomare et al., 1999)'
_diffrn_ambient_temperature 203(2)
_diffrn_detector_area_resol_mean 0
_diffrn_measured_fraction_theta_full 0.999
_diffrn_measured_fraction_theta_max 0.999
_diffrn_measurement_device_type 'Siemens SMART CCD  PLATFORM'
_diffrn_measurement_method '\w scans'
_diffrn_radiation_monochromator graphite
_diffrn_radiation_source 'fine-focus sealed tube'
_diffrn_radiation_type MoK\a
_diffrn_radiation_wavelength 0.71073
_diffrn_reflns_av_R_equivalents 0.0469
_diffrn_reflns_av_sigmaI/netI 0.0383
_diffrn_reflns_limit_h_max 21
_diffrn_reflns_limit_h_min -21
_diffrn_reflns_limit_k_max 15
_diffrn_reflns_limit_k_min -15
_diffrn_reflns_limit_l_max 19
_diffrn_reflns_limit_l_min -19
_diffrn_reflns_number 12264
_diffrn_reflns_theta_full 25.00
_diffrn_reflns_theta_max 25.00
_diffrn_reflns_theta_min 1.98
_diffrn_standards_decay_% 0
_diffrn_standards_interval_count 0
_diffrn_standards_interval_time 0
_diffrn_standards_number 0
_exptl_absorpt_coefficient_mu 4.683
_exptl_absorpt_correction_T_max 1.000
_exptl_absorpt_correction_T_min 0.047331
_exptl_absorpt_correction_type multi-scan
_exptl_absorpt_process_details 'SADABS (Sheldrick, 2000)'
_exptl_crystal_colour orange
_exptl_crystal_density_diffrn 1.548
_exptl_crystal_density_method 'not measured'
_exptl_crystal_description column
_exptl_crystal_F_000 1656
_exptl_crystal_size_max 1.20
_exptl_crystal_size_mid 0.60
_exptl_crystal_size_min 0.60
_refine_diff_density_max 1.589
_refine_diff_density_min -3.867
_refine_diff_density_rms 0.207
_refine_ls_extinction_coef 0.00087(13)
_refine_ls_extinction_expression Fc^*^=kFc[1+0.001xFc^2^\l^3^/sin(2\q)]^-1/4^
_refine_ls_extinction_method SHELXL
_refine_ls_goodness_of_fit_ref 1.167
_refine_ls_hydrogen_treatment constr
_refine_ls_matrix_type full
_refine_ls_number_parameters 200
_refine_ls_number_reflns 3192
_refine_ls_number_restraints 0
_refine_ls_restrained_S_all 1.167
_refine_ls_R_factor_all 0.0484
_refine_ls_R_factor_gt 0.0471
_refine_ls_shift/su_max 0.004
_refine_ls_shift/su_mean 0.000
_refine_ls_structure_factor_coef Fsqd
_refine_ls_weighting_details 'calc w=1/[\s^2^(Fo^2^)+(0.0715P)^2^+34.3047P] where P=(Fo^2^+2Fc^2^)/3'
_refine_ls_weighting_scheme calc
_refine_ls_wR_factor_gt 0.1280
_refine_ls_wR_factor_ref 0.1292
_reflns_number_gt 3103
_reflns_number_total 3192
_reflns_threshold_expression >2sigma(I)
_cod_data_source_file om060751vsi20061109_052458.cif
_cod_data_source_block compd_14_hos283
_cod_original_cell_volume 3621.8(12)
_cod_original_sg_symbol_H-M 'C 2/c'
_cod_database_code 4072515

loop_
_symmetry_equiv_pos_as_xyz
'x, y, z'
'-x, y, -z+1/2'
'x+1/2, y+1/2, z'
'-x+1/2, y+1/2, -z+1/2'
'-x, -y, -z'
'x, -y, z-1/2'
'-x+1/2, -y+1/2, -z'
'x+1/2, -y+1/2, z-1/2'

loop_
_atom_site_label
_atom_site_type_symbol
_atom_site_fract_x
_atom_site_fract_y
_atom_site_fract_z
_atom_site_U_iso_or_equiv
_atom_site_adp_type
_atom_site_occupancy
_atom_site_symmetry_multiplicity
_atom_site_calc_flag
_atom_site_refinement_flags
Er Er 0.653084(15) 0.18862(2) 0.492374(18) 0.02498(19) Uani 1 1 d .
Si Si 0.71328(11) 0.55945(15) 0.38765(13) 0.0327(4) Uani 1 1 d .
C1 C 0.8192(4) 0.4890(5) 0.5680(5) 0.0295(14) Uani 1 1 d .
C2 C 0.7544(4) 0.4708(5) 0.4835(4) 0.0239(13) Uani 1 1 d .
B3 B 0.7048(4) 0.3780(6) 0.4919(5) 0.0267(15) Uani 1 1 d .
H3 H 0.6498 0.3852 0.4350 0.13(5) Uiso 1 1 calc R
B4 B 0.7440(5) 0.3309(6) 0.5908(6) 0.0292(16) Uani 1 1 d .
H4 H 0.7348 0.2867 0.6440 0.10(4) Uiso 1 1 calc R
B5 B 0.8219(5) 0.4080(7) 0.6387(6) 0.0335(17) Uani 1 1 d .
H5 H 0.8611 0.4062 0.7075 0.12(5) Uiso 1 1 calc R
B6 B 0.7306(5) 0.4694(6) 0.5766(5) 0.0310(17) Uani 1 1 d .
H6 H 0.6926 0.5212 0.5988 0.04(2) Uiso 1 1 calc R
C10 C 0.8673(5) 0.5878(6) 0.5866(5) 0.0396(17) Uani 1 1 d .
H10A H 0.9068 0.5842 0.6440 0.09(4) Uiso 1 1 calc R
H10B H 0.8331 0.6468 0.5830 0.05(2) Uiso 1 1 calc R
H10C H 0.8930 0.5958 0.5445 0.025(18) Uiso 1 1 calc R
C11 C 0.5083(5) 0.1631(9) 0.3854(5) 0.048(2) Uani 1 1 d .
H11A H 0.4992 0.1785 0.3247 0.07(3) Uiso 1 1 calc R
H11B H 0.4821 0.0992 0.3930 0.4(2) Uiso 1 1 calc R
C12 C 0.5027(4) 0.2466(8) 0.4353(6) 0.047(2) Uani 1 1 d .
C13 C 0.5309(4) 0.2543(6) 0.5254(5) 0.0383(17) Uani 1 1 d .
H13 H 0.5274 0.3213 0.5465 0.024(19) Uiso 1 1 calc R
C14 C 0.5641(5) 0.1785(6) 0.5908(6) 0.0381(19) Uani 1 1 d .
C15 C 0.5862(4) 0.0785(6) 0.5786(5) 0.0394(17) Uani 1 1 d .
H15A H 0.5436 0.0328 0.5440 0.19(8) Uiso 1 1 calc R
H15B H 0.6221 0.0440 0.6303 0.05(2) Uiso 1 1 calc R
C101 C 0.6926(6) 0.4771(7) 0.2894(5) 0.051(2) Uani 1 1 d .
H10A H 0.7416 0.4494 0.2873 0.12(5) Uiso 1 1 calc R
H10B H 0.6672 0.5188 0.2383 0.08(3) Uiso 1 1 calc R
H10C H 0.6582 0.4202 0.2914 0.07(3) Uiso 1 1 calc R
C102 C 0.6188(5) 0.6142(7) 0.3907(7) 0.052(2) Uani 1 1 d .
H10D H 0.6296 0.6582 0.4412 0.08(4) Uiso 1 1 calc R
H10E H 0.5843 0.5578 0.3937 0.09(4) Uiso 1 1 calc R
H10F H 0.5934 0.6548 0.3390 0.07(3) Uiso 1 1 calc R
C103 C 0.7790(6) 0.6684(7) 0.3812(7) 0.049(2) Uani 1 1 d .
H10G H 0.8281 0.6404 0.3799 0.13(6) Uiso 1 1 calc R
H10H H 0.7895 0.7131 0.4312 0.12(5) Uiso 1 1 calc R
H10I H 0.7535 0.7083 0.3291 0.06(3) Uiso 1 1 calc R
C120 C 0.4687(7) 0.3482(11) 0.3871(9) 0.078(4) Uani 1 1 d .
H12A H 0.4502 0.3359 0.3253 0.6(5) Uiso 1 1 calc R
H12B H 0.5093 0.4012 0.4020 0.13(6) Uiso 1 1 calc R
H12C H 0.4252 0.3715 0.4036 0.12(5) Uiso 1 1 calc R
C140 C 0.5850(6) 0.2175(9) 0.6819(6) 0.054(2) Uani 1 1 d .
H14A H 0.5671 0.2886 0.6810 0.13(6) Uiso 1 1 calc R
H14B H 0.6416 0.2147 0.7109 0.20(9) Uiso 1 1 calc R
H14C H 0.5598 0.1741 0.7126 0.24(12) Uiso 1 1 calc R

loop_
_atom_site_aniso_label
_atom_site_aniso_U_11
_atom_site_aniso_U_22
_atom_site_aniso_U_33
_atom_site_aniso_U_23
_atom_site_aniso_U_13
_atom_site_aniso_U_12
Er 0.0159(2) 0.0283(3) 0.0350(3) 0.00081(10) 0.01422(16) -0.00189(10)
Si 0.0272(10) 0.0307(10) 0.0434(11) 0.0059(8) 0.0166(8) 0.0010(8)
C1 0.018(3) 0.031(3) 0.043(4) -0.009(3) 0.016(3) -0.004(3)
C2 0.018(3) 0.026(3) 0.030(3) -0.001(2) 0.011(3) 0.001(2)
B3 0.014(3) 0.036(4) 0.039(4) 0.002(3) 0.020(3) 0.002(3)
B4 0.026(4) 0.033(4) 0.035(4) 0.003(3) 0.019(3) 0.000(3)
B5 0.026(4) 0.040(4) 0.038(4) -0.001(3) 0.017(3) 0.001(3)
B6 0.030(4) 0.036(4) 0.037(4) -0.007(3) 0.024(3) -0.001(3)
C10 0.037(4) 0.037(4) 0.050(4) -0.012(3) 0.023(4) -0.011(3)
C11 0.023(4) 0.084(6) 0.036(4) 0.005(4) 0.010(3) -0.006(4)
C12 0.015(3) 0.071(6) 0.057(5) 0.022(4) 0.016(3) 0.005(4)
C13 0.025(4) 0.040(4) 0.060(5) 0.000(4) 0.027(4) 0.003(3)
C14 0.021(4) 0.047(5) 0.054(5) -0.007(3) 0.024(4) -0.014(3)
C15 0.028(4) 0.045(4) 0.052(4) 0.009(4) 0.022(3) -0.008(3)
C101 0.058(6) 0.057(5) 0.040(4) 0.002(4) 0.018(4) -0.001(5)
C102 0.036(4) 0.043(5) 0.080(6) 0.019(5) 0.025(4) 0.007(4)
C103 0.039(5) 0.038(4) 0.068(6) 0.016(4) 0.018(4) -0.007(4)
C120 0.039(6) 0.101(9) 0.102(9) 0.053(8) 0.034(6) 0.032(6)
C140 0.054(6) 0.073(6) 0.050(5) -0.014(5) 0.037(5) -0.011(5)

loop_
_atom_type_symbol
_atom_type_description
_atom_type_scat_dispersion_real
_atom_type_scat_dispersion_imag
_atom_type_scat_source
C C 0.0033 0.0016 'International Tables Vol C Tables 4.2.6.8 and 6.1.1.4'
B B 0.0013 0.0007 'International Tables Vol C Tables 4.2.6.8 and 6.1.1.4'
Si Si 0.0817 0.0704 'International Tables Vol C Tables 4.2.6.8 and 6.1.1.4'
Er Er -0.2586 4.9576 'International Tables Vol C Tables 4.2.6.8 and 6.1.1.4'
H H 0.0000 0.0000 'International Tables Vol C Tables 4.2.6.8 and 6.1.1.4'

loop_
_geom_angle_atom_site_label_1
_geom_angle_atom_site_label_2
_geom_angle_atom_site_label_3
_geom_angle
_geom_angle_site_symmetry_1
_geom_angle_site_symmetry_3
C2 Er C15 83.4(2) 7_656 .
C2 Er C13 141.1(2) 7_656 .
C15 Er C13 57.6(2) . .
C2 Er B3 121.7(2) 7_656 .
C15 Er B3 138.5(2) . .
C13 Er B3 91.8(2) . .
C2 Er C1 33.4(2) 7_656 7_656
C15 Er C1 85.6(2) . 7_656
C13 Er C1 131.1(2) . 7_656
B3 Er C1 134.2(2) . 7_656
C2 Er B4 103.0(2) 7_656 .
C15 Er B4 110.8(3) . .
C13 Er B4 92.3(3) . .
B3 Er B4 36.8(2) . .
C1 Er B4 133.3(2) 7_656 .
C2 Er C11 116.5(3) 7_656 .
C15 Er C11 75.6(3) . .
C13 Er C11 57.1(3) . .
B3 Er C11 113.0(3) . .
C1 Er C11 85.1(3) 7_656 .
B4 Er C11 140.5(3) . .
C2 Er B3 34.0(2) 7_656 7_656
C15 Er B3 113.5(2) . 7_656
C13 Er B3 163.4(3) . 7_656
B3 Er B3 87.9(2) . 7_656
C1 Er B3 56.0(2) 7_656 7_656
B4 Er B3 77.6(3) . 7_656
C11 Er B3 137.5(3) . 7_656
C2 Er C12 143.6(3) 7_656 .
C15 Er C12 74.2(2) . .
C13 Er C12 30.8(3) . .
B3 Er C12 93.6(3) . .
C1 Er C12 114.9(3) 7_656 .
B4 Er C12 111.6(3) . .
C11 Er C12 30.3(3) . .
B3 Er C12 165.8(3) 7_656 .
C2 Er C14 111.5(2) 7_656 .
C15 Er C14 30.4(2) . .
C13 Er C14 31.3(3) . .
B3 Er C14 110.0(2) . .
C1 Er C14 115.5(2) 7_656 .
B4 Er C14 92.3(3) . .
C11 Er C14 74.2(3) . .
B3 Er C14 134.7(3) 7_656 .
C12 Er C14 57.6(3) . .
C2 Er B5 58.1(2) 7_656 7_656
C15 Er B5 116.0(3) . 7_656
C13 Er B5 136.2(3) . 7_656
B3 Er B5 105.5(2) . 7_656
C1 Er B5 34.2(2) 7_656 7_656
B4 Er B5 125.5(3) . 7_656
C11 Er B5 79.1(3) . 7_656
B3 Er B5 59.4(2) 7_656 7_656
C12 Er B5 106.7(3) . 7_656
C14 Er B5 141.6(2) . 7_656
C2 Er B4 58.4(2) 7_656 7_656
C15 Er B4 140.6(3) . 7_656
C13 Er B4 158.8(3) . 7_656
B3 Er B4 76.8(2) . 7_656
C1 Er B4 57.4(2) 7_656 7_656
B4 Er B4 89.1(3) . 7_656
C11 Er B4 110.8(3) . 7_656
B3 Er B4 36.0(2) 7_656 7_656
C12 Er B4 130.9(3) . 7_656
C14 Er B4 169.8(3) . 7_656
B5 Er B4 36.5(2) 7_656 7_656
C101 Si C103 108.2(5) . .
C101 Si C102 109.4(5) . .
C103 Si C102 109.2(4) . .
C101 Si C2 106.8(4) . .
C103 Si C2 115.5(4) . .
C102 Si C2 107.5(4) . .
C2 C1 C10 122.0(6) . .
C2 C1 B5 113.9(6) . .
C10 C1 B5 123.2(6) . .
C2 C1 B6 66.2(4) . .
C10 C1 B6 127.7(6) . .
B5 C1 B6 67.3(5) . .
C2 C1 Er 72.5(3) . 7_656
C10 C1 Er 129.6(5) . 7_656
B5 C1 Er 75.0(4) . 7_656
B6 C1 Er 102.7(4) . 7_656
C1 C2 B3 109.3(6) . .
C1 C2 B6 62.1(4) . .
B3 C2 B6 64.7(5) . .
C1 C2 Si 129.9(5) . .
B3 C2 Si 118.5(5) . .
B6 C2 Si 127.1(4) . .
C1 C2 Er 74.1(3) . 7_656
B3 C2 Er 74.9(4) . 7_656
B6 C2 Er 101.8(4) . 7_656
Si C2 Er 130.8(3) . 7_656
C2 B3 B4 108.3(6) . .
C2 B3 B6 63.4(5) . .
B4 B3 B6 63.6(5) . .
C2 B3 Er 162.0(5) . .
B4 B3 Er 71.7(4) . .
B6 B3 Er 128.0(4) . .
C2 B3 Er 71.1(3) . 7_656
B4 B3 Er 73.6(4) . 7_656
B6 B3 Er 99.3(4) . 7_656
Er B3 Er 92.1(2) . 7_656
B3 B4 B5 104.4(6) . .
B3 B4 B6 61.2(5) . .
B5 B4 B6 62.0(5) . .
B3 B4 Er 71.5(4) . .
B5 B4 Er 161.7(5) . .
B6 B4 Er 125.8(5) . .
B3 B4 Er 70.3(4) . 7_656
B5 B4 Er 71.1(4) . 7_656
B6 B4 Er 96.5(4) . 7_656
Er B4 Er 90.9(3) . 7_656
C1 B5 B4 104.0(6) . .
C1 B5 B6 59.8(4) . .
B4 B5 B6 62.3(5) . .
C1 B5 Er 70.8(4) . 7_656
B4 B5 Er 72.4(4) . 7_656
B6 B5 Er 97.3(4) . 7_656
C1 B6 C2 51.7(4) . .
C1 B6 B3 91.5(5) . .
C2 B6 B3 51.9(4) . .
C1 B6 B5 52.9(4) . .
C2 B6 B5 92.4(5) . .
B3 B6 B5 95.4(5) . .
C1 B6 B4 94.0(5) . .
C2 B6 B4 93.5(5) . .
B3 B6 B4 55.2(4) . .
B5 B6 B4 55.7(5) . .
C12 C11 Er 76.5(5) . .
C11 C12 C13 128.0(8) . .
C11 C12 C120 116.8(10) . .
C13 C12 C120 114.9(10) . .
C11 C12 Er 73.2(5) . .
C13 C12 Er 72.3(4) . .
C120 C12 Er 126.5(6) . .
C12 C13 C14 131.3(8) . .
C12 C13 Er 76.9(4) . .
C14 C13 Er 76.9(4) . .
C15 C14 C13 126.4(8) . .
C15 C14 C140 118.1(9) . .
C13 C14 C140 115.1(8) . .
C15 C14 Er 71.8(4) . .
C13 C14 Er 71.8(4) . .
C140 C14 Er 126.9(5) . .
C14 C15 Er 77.8(5) . .

loop_
_geom_bond_atom_site_label_1
_geom_bond_atom_site_label_2
_geom_bond_distance
_geom_bond_site_symmetry_2
Er C2 2.592(6) 7_656
Er C15 2.597(7) .
Er C13 2.606(7) .
Er B3 2.612(8) .
Er C1 2.614(7) 7_656
Er B4 2.615(9) .
Er C11 2.623(8) .
Er B3 2.645(7) 7_656
Er C12 2.664(7) .
Er C14 2.672(8) .
Er B5 2.675(8) 7_656
Er B4 2.695(8) 7_656
Si C101 1.866(9) .
Si C103 1.869(8) .
Si C102 1.873(9) .
Si C2 1.881(7) .
C1 C2 1.496(9) .
C1 C10 1.512(10) .
C1 B5 1.555(11) .
C1 B6 1.685(10) .
C1 Er 2.614(7) 7_656
C2 B3 1.533(10) .
C2 B6 1.743(10) .
C2 Er 2.592(6) 7_656
B3 B4 1.652(11) .
B3 B6 1.763(11) .
B3 Er 2.645(7) 7_656
B4 B5 1.682(12) .
B4 B6 1.803(11) .
B4 Er 2.695(8) 7_656
B5 B6 1.798(12) .
B5 Er 2.675(8) 7_656
C11 C12 1.381(14) .
C12 C13 1.400(12) .
C12 C120 1.544(14) .
C13 C14 1.423(12) .
C14 C15 1.385(11) .
C14 C140 1.506(12) .
